data_2105484
loop_
_publ_author_name
'Jones, Peter G.'
'Taouss, Christina'
'Teschmit, Nicole'
'Thomas, Lena'

_publ_section_title
;
 Methylthioureas and their morpholine and dioxane adducts;
 hydrogen-bonding patterns
;
_journal_coeditor_code GP5065
_journal_issue 4
_journal_name_full 'Acta Crystallographica Section B'
_journal_page_first 405
_journal_page_last 413
_journal_paper_doi 10.1107/S2052519213013481
_journal_volume 69
_journal_year 2013
_chemical_formula_sum 'C5 H12 N2 S'
_chemical_formula_weight 132.23
_space_group_IT_number 15
_symmetry_cell_setting monoclinic
_symmetry_space_group_name_Hall '-C 2yc'
_symmetry_space_group_name_H-M 'C 1 2/c 1'
_atom_sites_solution_hydrogens geom
_atom_sites_solution_primary direct
_atom_sites_solution_secondary difmap
_audit_creation_method SHELXL-97
_cell_angle_alpha 90.00
_cell_angle_beta 95.641(4)
_cell_angle_gamma 90.00
_cell_formula_units_Z 4
_cell_length_a 5.4621(2)
_cell_length_b 12.0353(4)
_cell_length_c 10.9309(4)
_cell_measurement_reflns_used 4399
_cell_measurement_temperature 100(2)
_cell_measurement_theta_max 30.7833
_cell_measurement_theta_min 3.3787
_cell_volume 715.10(4)
_computing_cell_refinement
;
CrysAlisPro, Oxford Diffraction Ltd.,
Version 1.171.35.21 (release 20-01-2012 CrysAlis171 .NET)
(compiled Jan 23 2012,18:06:46)
;
_computing_data_collection
;
CrysAlisPro, Oxford Diffraction Ltd.,
Version 1.171.35.21 (release 20-01-2012 CrysAlis171 .NET)
(compiled Jan 23 2012,18:06:46)
;
_computing_data_reduction
;
CrysAlisPro, Oxford Diffraction Ltd.,
Version 1.171.35.21 (release 20-01-2012 CrysAlis171 .NET)
(compiled Jan 23 2012,18:06:46)
;
_computing_molecular_graphics 'Bruker XP'
_computing_publication_material SHELXL-97
_computing_structure_refinement 'SHELXL-97 (Sheldrick, 1997)'
_computing_structure_solution 'SHELXS-97 (Sheldrick, 1990)'
_diffrn_ambient_temperature 100(2)
_diffrn_detector_area_resol_mean 16.1419
_diffrn_measured_fraction_theta_full 0.972
_diffrn_measured_fraction_theta_max 0.953
_diffrn_measurement_device_type 'Oxford Diffraction Xcalibur, Eos'
_diffrn_measurement_method \w-scan
_diffrn_radiation_monochromator graphite
_diffrn_radiation_source 'Enhance (Mo) X-ray Source'
_diffrn_radiation_type MoK\a
_diffrn_radiation_wavelength 0.71073
_diffrn_reflns_av_R_equivalents 0.0218
_diffrn_reflns_av_sigmaI/netI 0.0129
_diffrn_reflns_limit_h_max 7
_diffrn_reflns_limit_h_min -7
_diffrn_reflns_limit_k_max 17
_diffrn_reflns_limit_k_min -16
_diffrn_reflns_limit_l_max 15
_diffrn_reflns_limit_l_min -15
_diffrn_reflns_number 9123
_diffrn_reflns_theta_full 30.50
_diffrn_reflns_theta_max 30.79
_diffrn_reflns_theta_min 3.39
_exptl_absorpt_coefficient_mu 0.356
_exptl_absorpt_correction_type none
_exptl_crystal_density_diffrn 1.228
_exptl_crystal_density_method 'not measured'
_exptl_crystal_F_000 288
_exptl_crystal_size_max 0.20
_exptl_crystal_size_mid 0.20
_exptl_crystal_size_min 0.20
_refine_diff_density_max 0.310
_refine_diff_density_min -0.149
_refine_ls_extinction_method none
_refine_ls_goodness_of_fit_ref 1.062
_refine_ls_hydrogen_treatment constr
_refine_ls_matrix_type full
_refine_ls_number_parameters 40
_refine_ls_number_reflns 1072
_refine_ls_number_restraints 0
_refine_ls_restrained_S_all 1.062
_refine_ls_R_factor_all 0.0255
_refine_ls_R_factor_gt 0.0224
_refine_ls_shift/su_max 0.001
_refine_ls_shift/su_mean 0.000
_refine_ls_structure_factor_coef Fsqd
_refine_ls_weighting_details 'calc w=1/[\s^2^(Fo^2^)+(0.0263P)^2^+0.3639P] where P=(Fo^2^+2Fc^2^)/3'
_refine_ls_weighting_scheme calc
_refine_ls_wR_factor_gt 0.0577
_refine_ls_wR_factor_ref 0.0593
_reflns_number_gt 988
_reflns_number_total 1072
_reflns_threshold_expression >2sigma(I)
_cod_data_source_file gp5065.cif
_cod_data_source_block judo
_cod_original_sg_symbol_H-M 'C 2/c'
_cod_database_code 2105484
_cod_database_fobs_code 2105484

loop_
_symmetry_equiv_pos_as_xyz
'x, y, z'
'-x, y, -z+1/2'
'x+1/2, y+1/2, z'
'-x+1/2, y+1/2, -z+1/2'
'-x, -y, -z'
'x, -y, z-1/2'
'-x+1/2, -y+1/2, -z'
'x+1/2, -y+1/2, z-1/2'

loop_
_atom_site_type_symbol
_atom_site_label
_atom_site_fract_x
_atom_site_fract_y
_atom_site_fract_z
_atom_site_U_iso_or_equiv
_atom_site_adp_type
_atom_site_calc_flag
_atom_site_refinement_flags
_atom_site_occupancy
_atom_site_symmetry_multiplicity
S S1 0.5000 0.60583(2) 0.2500 0.02080(10) Uani d S 1 2
N N1 0.38291(13) 0.40519(6) 0.33192(6) 0.01719(15) Uani d . 1 1
C C2 0.5000 0.46519(9) 0.2500 0.0146(2) Uani d S 1 2
C C11 0.19738(16) 0.45517(8) 0.40165(8) 0.02223(18) Uani d . 1 1
H H11A 0.2745 0.4799 0.4818 0.033 Uiso calc R 1 1
H H11B 0.0696 0.4002 0.4138 0.033 Uiso calc R 1 1
H H11C 0.1232 0.5190 0.3563 0.033 Uiso calc R 1 1
C C12 0.48412(16) 0.30059(7) 0.38405(7) 0.02043(17) Uani d . 1 1
H H12A 0.6417 0.2852 0.3517 0.031 Uiso calc R 1 1
H H12B 0.3688 0.2399 0.3615 0.031 Uiso calc R 1 1
H H12C 0.5094 0.3069 0.4738 0.031 Uiso calc R 1 1

loop_
_atom_site_aniso_label
_atom_site_aniso_U_11
_atom_site_aniso_U_22
_atom_site_aniso_U_33
_atom_site_aniso_U_12
_atom_site_aniso_U_13
_atom_site_aniso_U_23
S1 0.02953(17) 0.01594(14) 0.01703(14) 0.000 0.00277(11) 0.000
N1 0.0189(3) 0.0189(3) 0.0145(3) 0.0009(2) 0.0060(2) 0.0016(2)
C2 0.0146(4) 0.0180(5) 0.0112(4) 0.000 0.0004(3) 0.000
C11 0.0194(4) 0.0313(4) 0.0171(4) 0.0018(3) 0.0073(3) -0.0012(3)
C12 0.0263(4) 0.0192(4) 0.0159(3) -0.0009(3) 0.0025(3) 0.0031(3)

loop_
_atom_type_symbol
_atom_type_description
_atom_type_scat_dispersion_real
_atom_type_scat_dispersion_imag
_atom_type_scat_source
C C 0.0033 0.0016 'International Tables Vol C Tables 4.2.6.8 and 6.1.1.4'
H H 0.0000 0.0000 'International Tables Vol C Tables 4.2.6.8 and 6.1.1.4'
N N 0.0061 0.0033 'International Tables Vol C Tables 4.2.6.8 and 6.1.1.4'
S S 0.1246 0.1234 'International Tables Vol C Tables 4.2.6.8 and 6.1.1.4'

loop_
_geom_angle_atom_site_label_1
_geom_angle_atom_site_label_2
_geom_angle_atom_site_label_3
_geom_angle_site_symmetry_1
_geom_angle
C2 N1 C11 . 121.49(7)
C2 N1 C12 . 121.89(7)
C11 N1 C12 . 113.95(7)
N1 C2 N1 2_655 115.76(10)
N1 C2 S1 2_655 122.12(5)
N1 C11 H11A . 109.5
N1 C11 H11B . 109.5
H11A C11 H11B . 109.5
N1 C11 H11C . 109.5
H11A C11 H11C . 109.5
H11B C11 H11C . 109.5
N1 C12 H12A . 109.5
N1 C12 H12B . 109.5
H12A C12 H12B . 109.5
N1 C12 H12C . 109.5
H12A C12 H12C . 109.5
H12B C12 H12C . 109.5
N1 C2 S1 . 122.12(5)

loop_
_geom_bond_atom_site_label_1
_geom_bond_atom_site_label_2
_geom_bond_site_symmetry_2
_geom_bond_distance
S1 C2 . 1.6925(11)
N1 C2 . 1.3583(9)
N1 C11 . 1.4566(10)
N1 C12 . 1.4674(10)
C2 N1 2_655 1.3583(9)
C11 H11A . 0.9800
C11 H11B . 0.9800
C11 H11C . 0.9800
C12 H12A . 0.9800
C12 H12B . 0.9800
C12 H12C . 0.9800

loop_
_geom_hbond_atom_site_label_D
_geom_hbond_atom_site_label_H
_geom_hbond_atom_site_label_A
_geom_hbond_site_symmetry_A
_geom_hbond_distance_DH
_geom_hbond_distance_HA
_geom_hbond_distance_DA
_geom_hbond_angle_DHA
C12 H12B S1 3_445 0.98 2.77 3.7246(9) 165.3

loop_
_geom_torsion_atom_site_label_1
_geom_torsion_atom_site_label_2
_geom_torsion_atom_site_label_3
_geom_torsion_atom_site_label_4
_geom_torsion_site_symmetry_4
_geom_torsion
C11 N1 C2 N1 2_655 -163.00(8)
C12 N1 C2 N1 2_655 36.64(6)
C11 N1 C2 S1 . 17.00(8)
C12 N1 C2 S1 . -143.36(6)
